data_4339033
loop_
_publ_author_name
'Gu, Jin-Zhong'
'Lu, Wen-Guan'
'Jiang, Long'
'Zhou, Hong-Cai'
'Lu, Tong-Bu'

_publ_section_title
;
 3D porous metal-organic framework exhibiting selective adsorption of
 water over organic solvents.
;
_journal_issue 15
_journal_name_full 'Inorganic chemistry'
_journal_page_first 5835
_journal_page_last 5837
_journal_paper_doi 10.1021/ic7004908
_journal_volume 46
_journal_year 2007
_chemical_formula_sum 'C28 H54 N12 O31 Zn6'
_chemical_formula_weight 1447.05
_chemical_name_systematic
; 
 ? 
;
_space_group_IT_number 14
_symmetry_cell_setting monoclinic
_symmetry_space_group_name_Hall '-P 2yn'
_symmetry_space_group_name_H-M 'P 1 21/n 1'
_atom_sites_solution_hydrogens geom
_atom_sites_solution_primary direct
_atom_sites_solution_secondary difmap
_audit_creation_method SHELXL-97
_cell_angle_alpha 90.00
_cell_angle_beta 111.013(5)
_cell_angle_gamma 90.00
_cell_formula_units_Z 2
_cell_length_a 11.690(3)
_cell_length_b 17.998(4)
_cell_length_c 14.173(3)
_cell_measurement_reflns_used 2645
_cell_measurement_temperature 293(2)
_cell_measurement_theta_max 24.10
_cell_measurement_theta_min 2.25
_cell_volume 2783.6(11)
_computing_cell_refinement 'Bruker SMART'
_computing_data_collection 'Bruker SMART'
_computing_data_reduction 'Bruker SAINT'
_computing_molecular_graphics 'Bruker SHELXTL'
_computing_publication_material 'Bruker SHELXTL'
_computing_structure_refinement 'SHELXL-97 (Sheldrick, 1997)'
_computing_structure_solution 'SHELXS-97 (Sheldrick, 1990)'
_diffrn_ambient_temperature 293(2)
_diffrn_measured_fraction_theta_full 0.991
_diffrn_measured_fraction_theta_max 0.991
_diffrn_measurement_device_type 'CCD area detector'
_diffrn_measurement_method 'phi and omega scans'
_diffrn_radiation_monochromator graphite
_diffrn_radiation_source 'fine-focus sealed tube'
_diffrn_radiation_type MoK\a
_diffrn_radiation_wavelength 0.71073
_diffrn_reflns_av_R_equivalents 0.0674
_diffrn_reflns_av_sigmaI/netI 0.1008
_diffrn_reflns_limit_h_max 13
_diffrn_reflns_limit_h_min -14
_diffrn_reflns_limit_k_max 21
_diffrn_reflns_limit_k_min -21
_diffrn_reflns_limit_l_max 17
_diffrn_reflns_limit_l_min -9
_diffrn_reflns_number 12924
_diffrn_reflns_theta_full 26.00
_diffrn_reflns_theta_max 26.00
_diffrn_reflns_theta_min 1.91
_diffrn_standards_decay_% 0
_diffrn_standards_interval_count 0
_diffrn_standards_interval_time 0
_diffrn_standards_number 0
_exptl_absorpt_coefficient_mu 2.641
_exptl_absorpt_correction_T_max 0.7423
_exptl_absorpt_correction_T_min 0.6070
_exptl_absorpt_correction_type multi-scan
_exptl_absorpt_process_details 'SADABS (Sheldrick, 1996)'
_exptl_crystal_colour colorless
_exptl_crystal_density_diffrn 1.726
_exptl_crystal_density_method 'not measured'
_exptl_crystal_description block
_exptl_crystal_F_000 1468
_exptl_crystal_size_max 0.21
_exptl_crystal_size_mid 0.13
_exptl_crystal_size_min 0.12
_refine_diff_density_max 0.822
_refine_diff_density_min -0.813
_refine_diff_density_rms 0.154
_refine_ls_extinction_method none
_refine_ls_goodness_of_fit_ref 1.005
_refine_ls_hydrogen_treatment constr
_refine_ls_matrix_type full
_refine_ls_number_parameters 406
_refine_ls_number_reflns 5437
_refine_ls_number_restraints 91
_refine_ls_restrained_S_all 1.026
_refine_ls_R_factor_all 0.1100
_refine_ls_R_factor_gt 0.0540
_refine_ls_shift/su_max 0.005
_refine_ls_shift/su_mean 0.000
_refine_ls_structure_factor_coef Fsqd
_refine_ls_weighting_details 'calc w=1/[\s^2^(Fo^2^)+(0.0800P)^2^+0.0000P] where P=(Fo^2^+2Fc^2^)/3'
_refine_ls_weighting_scheme calc
_refine_ls_wR_factor_gt 0.1328
_refine_ls_wR_factor_ref 0.1597
_reflns_number_gt 3192
_reflns_number_total 5437
_reflns_threshold_expression >2sigma(I)
_cod_data_source_file ic7004908-file003.cif
_cod_data_source_block 051112am
_cod_depositor_comments
;
The following automatic conversions were performed:

'_symmetry_cell_setting' value 'Monoclinic' changed to 'monoclinic'
according to
/usr/data/users/saulius/automatic-downloads/retrospective/ACS/lib/dictionaries/cif_core.dic
dictionary named 'cif_core.dic' version 2.4.2 from 2011-04-26.

Automatic conversion script
Id: cif_fix_values 2281 2013-09-26 08:29:07Z andrius 
;
_cod_original_cell_volume 2783.7(11)
_cod_original_sg_symbol_H-M P2(1)/n
_cod_database_code 4339033

loop_
_symmetry_equiv_pos_as_xyz
'x, y, z'
'-x+1/2, y+1/2, -z+1/2'
'-x, -y, -z'
'x-1/2, -y-1/2, z-1/2'

loop_
_atom_site_label
_atom_site_type_symbol
_atom_site_fract_x
_atom_site_fract_y
_atom_site_fract_z
_atom_site_U_iso_or_equiv
_atom_site_adp_type
_atom_site_occupancy
_atom_site_symmetry_multiplicity
_atom_site_calc_flag
_atom_site_refinement_flags
O5W O 0.555(4) 0.614(3) 0.093(3) 0.210(18) Uani 0.30 1 d PU
Zn3 Zn 0.06341(7) 0.83342(4) 0.88666(6) 0.0308(2) Uani 1 1 d .
N4 N 0.0457(5) 0.7585(3) 0.7819(4) 0.0332(14) Uani 1 1 d .
O9 O 0.1324(4) 0.7935(3) 1.0222(3) 0.0377(12) Uani 1 1 d D
H9A H 0.0875 0.7549 1.0160 0.057 Uiso 1 1 d R
O8 O -0.1291(4) 0.7912(3) 0.8499(4) 0.0384(13) Uani 1 1 d .
C9 C -0.0574(6) 0.7147(4) 0.7510(5) 0.0283(16) Uani 1 1 d .
C8 C 0.1200(6) 0.7284(4) 0.7393(6) 0.043(2) Uani 1 1 d D
H8 H 0.1965 0.7478 0.7469 0.052 Uiso 1 1 calc R
Zn2 Zn -0.34906(7) 0.64486(4) 0.63875(6) 0.0285(2) Uani 1 1 d .
Zn1 Zn 0.12815(7) 0.59419(4) 0.60588(6) 0.0301(2) Uani 1 1 d .
O6 O -0.2074(4) 0.5766(3) 0.6431(4) 0.0434(14) Uani 1 1 d .
O5 O -0.0486(4) 0.5509(3) 0.5993(4) 0.0379(13) Uani 1 1 d .
O1 O 0.1908(4) 0.4928(3) 0.6432(4) 0.0358(12) Uani 1 1 d .
N2 N 0.5515(5) 0.5531(3) 0.6307(4) 0.0282(13) Uani 1 1 d .
O7 O -0.2591(4) 0.7065(3) 0.7592(3) 0.0336(12) Uani 1 1 d .
O3 O 0.2920(4) 0.6505(3) 0.6417(4) 0.0438(14) Uani 1 1 d D
O4 O 0.4766(4) 0.6862(3) 0.6534(4) 0.0398(13) Uani 1 1 d .
N3 N 0.0742(5) 0.6682(3) 0.6853(5) 0.0330(15) Uani 1 1 d .
N5 N 0.0657(5) 0.6114(3) 0.4531(4) 0.0316(14) Uani 1 1 d .
H5A H 0.0088 0.5756 0.4246 0.038 Uiso 1 1 calc R
C6 C -0.1047(6) 0.5916(4) 0.6391(5) 0.0298(16) Uani 1 1 d .
C7 C -0.0382(5) 0.6586(4) 0.6903(5) 0.0257(15) Uani 1 1 d .
C5 C 0.3975(6) 0.6362(4) 0.6444(5) 0.0292(16) Uani 1 1 d .
C4 C 0.4371(5) 0.5589(4) 0.6347(5) 0.0238(15) Uani 1 1 d .
C11 C 0.1607(6) 0.6041(4) 0.4082(5) 0.0349(17) Uani 1 1 d .
H11A H 0.1983 0.5555 0.4248 0.042 Uiso 1 1 calc R
H11B H 0.2238 0.6410 0.4382 0.042 Uiso 1 1 calc R
C10 C -0.1543(6) 0.7387(4) 0.7891(5) 0.0287(16) Uani 1 1 d .
C3 C 0.5699(6) 0.4814(4) 0.6228(5) 0.0349(18) Uani 1 1 d .
H3 H 0.6417 0.4619 0.6187 0.042 Uiso 1 1 calc R
C14 C 0.0030(7) 0.6843(4) 0.4217(7) 0.050(2) Uani 1 1 d .
H14A H 0.0605 0.7240 0.4523 0.060 Uiso 1 1 calc R
H14B H -0.0639 0.6881 0.4467 0.060 Uiso 1 1 calc R
C12 C 0.1134(7) 0.6135(5) 0.2965(6) 0.049(2) Uani 1 1 d .
H12A H 0.1808 0.6102 0.2720 0.059 Uiso 1 1 calc R
H12B H 0.0560 0.5739 0.2653 0.059 Uiso 1 1 calc R
C13 C -0.0465(8) 0.6944(6) 0.3086(8) 0.072(3) Uani 1 1 d .
H13A H -0.1105 0.6581 0.2780 0.086 Uiso 1 1 calc R
H13B H -0.0820 0.7436 0.2920 0.086 Uiso 1 1 calc R
N6 N 0.0524(6) 0.6852(4) 0.2681(6) 0.061(2) Uani 1 1 d .
H6A H 0.0210 0.6888 0.2003 0.074 Uiso 1 1 calc R
H6B H 0.1077 0.7218 0.2918 0.074 Uiso 1 1 calc R
O2 O 0.2727(4) 0.3853(3) 0.6315(4) 0.0384(12) Uani 1 1 d .
N1 N 0.4751(5) 0.4402(3) 0.6213(4) 0.0294(13) Uani 1 1 d .
C1 C 0.2759(6) 0.4538(4) 0.6351(5) 0.0289(16) Uani 1 1 d .
C2 C 0.3892(6) 0.4882(3) 0.6288(5) 0.0232(14) Uani 1 1 d .
O1W O 0.9962(8) 0.6691(4) 0.0490(5) 0.104(3) Uani 1 1 d DU
H1A H 0.9199 0.6795 0.0342 0.125 Uiso 1 1 d RD
H1B H 1.0004 0.6281 0.0189 0.125 Uiso 1 1 d RD
O2W O 0.3159(9) 0.6844(6) 0.0210(9) 0.195(5) Uani 1 1 d DU
H2A H 0.2842 0.6499 -0.0243 0.233 Uiso 1 1 d RD
H2B H 0.2591 0.7186 0.0215 0.233 Uiso 1 1 d RD
O3W O 0.2629(11) 0.8003(5) 0.5624(8) 0.211(6) Uani 1 1 d DU
H3A H 0.2357 0.8050 0.4975 0.253 Uiso 1 1 d RD
H3B H 0.2542 0.7527 0.5785 0.253 Uiso 1 1 d RD
O4W O 0.387(3) 0.612(2) 0.893(2) 0.188(12) Uani 0.40 1 d PU
O6W O 0.162(4) 0.852(2) 0.422(3) 0.14(2) Uani 0.22 1 d PDU
O7W O -0.216(3) 0.528(2) -0.146(2) 0.225(14) Uani 0.45 1 d PU
O7W' O -0.104(4) 0.552(2) -0.119(3) 0.183(14) Uani 0.35 1 d PU
O8W O 0.151(5) 0.561(3) 0.003(4) 0.20(2) Uani 0.30 1 d PU
O8W' O 0.046(4) 0.542(2) -0.043(3) 0.206(14) Uani 0.40 1 d PU
O9W O 0.828(2) 0.5186(15) 0.1555(17) 0.222(10) Uani 0.65 1 d PU
O9W' O 0.804(7) 0.451(5) 0.132(6) 0.24(3) Uani 0.23 1 d PU
O6W' O 0.108(5) 0.882(3) 0.400(4) 0.139(19) Uani 0.20 1 d PU

loop_
_atom_site_aniso_label
_atom_site_aniso_U_11
_atom_site_aniso_U_22
_atom_site_aniso_U_33
_atom_site_aniso_U_23
_atom_site_aniso_U_13
_atom_site_aniso_U_12
O5W 0.21(2) 0.21(2) 0.21(2) -0.002(10) 0.076(11) 0.000(10)
Zn3 0.0279(5) 0.0259(5) 0.0421(5) -0.0076(4) 0.0167(4) -0.0030(3)
N4 0.021(3) 0.029(3) 0.056(4) -0.017(3) 0.021(3) -0.011(3)
O9 0.034(3) 0.034(3) 0.049(3) -0.001(2) 0.019(2) 0.000(2)
O8 0.025(3) 0.041(3) 0.055(3) -0.030(3) 0.022(2) -0.008(2)
C9 0.018(3) 0.029(4) 0.041(4) -0.006(3) 0.015(3) 0.000(3)
C8 0.027(4) 0.047(5) 0.071(6) -0.025(4) 0.035(4) -0.016(4)
Zn2 0.0172(4) 0.0271(5) 0.0448(5) -0.0068(4) 0.0156(4) -0.0044(3)
Zn1 0.0202(4) 0.0273(5) 0.0496(5) -0.0082(4) 0.0209(4) -0.0016(3)
O6 0.015(2) 0.035(3) 0.088(4) -0.015(3) 0.029(3) -0.009(2)
O5 0.022(3) 0.032(3) 0.069(4) -0.024(3) 0.027(2) -0.008(2)
O1 0.016(2) 0.034(3) 0.064(3) 0.004(2) 0.023(2) 0.003(2)
N2 0.016(3) 0.024(3) 0.048(4) -0.003(3) 0.015(3) -0.002(2)
O7 0.017(2) 0.045(3) 0.043(3) -0.016(2) 0.016(2) -0.013(2)
O3 0.019(3) 0.031(3) 0.089(4) -0.014(3) 0.029(3) -0.005(2)
O4 0.025(3) 0.025(3) 0.075(4) -0.014(3) 0.026(3) -0.005(2)
N3 0.024(3) 0.027(3) 0.058(4) -0.018(3) 0.027(3) -0.007(3)
N5 0.023(3) 0.025(3) 0.052(4) 0.001(3) 0.020(3) -0.003(3)
C6 0.013(3) 0.023(4) 0.052(5) -0.001(3) 0.010(3) 0.003(3)
C7 0.011(3) 0.026(4) 0.041(4) -0.008(3) 0.010(3) -0.001(3)
C5 0.024(4) 0.026(4) 0.042(4) -0.013(3) 0.016(3) -0.010(3)
C4 0.014(3) 0.027(4) 0.032(4) 0.000(3) 0.011(3) 0.003(3)
C11 0.025(4) 0.029(4) 0.056(5) 0.010(4) 0.021(3) 0.006(3)
C10 0.022(4) 0.034(4) 0.034(4) -0.003(3) 0.014(3) 0.001(3)
C3 0.022(4) 0.034(4) 0.058(5) 0.006(4) 0.025(4) 0.006(3)
C14 0.027(4) 0.033(5) 0.100(7) 0.010(5) 0.034(5) 0.005(3)
C12 0.040(5) 0.058(6) 0.050(5) 0.023(4) 0.019(4) -0.003(4)
C13 0.043(5) 0.074(7) 0.105(8) 0.051(6) 0.037(6) 0.019(5)
N6 0.038(4) 0.066(5) 0.089(6) 0.041(4) 0.033(4) 0.007(4)
O2 0.024(3) 0.024(3) 0.073(4) 0.008(3) 0.026(3) 0.001(2)
N1 0.021(3) 0.023(3) 0.049(4) 0.001(3) 0.018(3) 0.004(2)
C1 0.017(3) 0.032(4) 0.040(4) 0.006(3) 0.014(3) 0.004(3)
C2 0.020(3) 0.022(4) 0.030(4) 0.001(3) 0.012(3) -0.004(3)
O1W 0.141(6) 0.080(5) 0.094(5) -0.003(4) 0.044(5) -0.027(5)
O2W 0.181(9) 0.178(8) 0.220(9) -0.022(7) 0.066(7) 0.045(7)
O3W 0.206(9) 0.190(9) 0.230(9) 0.037(7) 0.071(7) 0.015(7)
O4W 0.199(15) 0.195(15) 0.186(15) -0.002(10) 0.090(10) 0.001(10)
O6W 0.14(2) 0.14(2) 0.14(2) -0.006(10) 0.059(12) -0.006(10)
O7W 0.221(17) 0.231(17) 0.217(17) 0.009(10) 0.069(10) 0.004(10)
O7W' 0.197(17) 0.173(17) 0.180(16) 0.014(10) 0.066(11) -0.006(10)
O8W 0.20(2) 0.19(2) 0.21(2) -0.002(10) 0.071(12) 0.005(10)
O8W' 0.210(17) 0.195(17) 0.212(17) -0.007(10) 0.075(10) 0.007(10)
O9W 0.229(13) 0.238(13) 0.207(12) 0.003(9) 0.087(9) -0.015(9)
O9W' 0.24(3) 0.24(3) 0.24(3) 0.004(10) 0.083(15) 0.002(10)
O6W' 0.13(2) 0.14(2) 0.14(2) 0.008(10) 0.041(11) 0.003(10)

loop_
_atom_type_symbol
_atom_type_description
_atom_type_scat_dispersion_real
_atom_type_scat_dispersion_imag
_atom_type_scat_source
C C 0.0033 0.0016 'International Tables Vol C Tables 4.2.6.8 and 6.1.1.4'
H H 0.0000 0.0000 'International Tables Vol C Tables 4.2.6.8 and 6.1.1.4'
N N 0.0061 0.0033 'International Tables Vol C Tables 4.2.6.8 and 6.1.1.4'
O O 0.0106 0.0060 'International Tables Vol C Tables 4.2.6.8 and 6.1.1.4'
Zn Zn 0.2839 1.4301 'International Tables Vol C Tables 4.2.6.8 and 6.1.1.4'

loop_
_geom_angle_atom_site_label_1
_geom_angle_atom_site_label_2
_geom_angle_atom_site_label_3
_geom_angle
_geom_angle_site_symmetry_1
_geom_angle_site_symmetry_3
O9 Zn3 N4 112.9(2) . .
O9 Zn3 N1 115.1(2) . 2_556
N4 Zn3 N1 131.9(2) . 2_556
O9 Zn3 O2 101.6(2) . 2_556
N4 Zn3 O2 93.6(2) . 2_556
N1 Zn3 O2 76.87(19) 2_556 2_556
O9 Zn3 O8 97.48(19) . .
N4 Zn3 O8 76.54(19) . .
N1 Zn3 O8 97.3(2) 2_556 .
O2 Zn3 O8 160.77(19) 2_556 .
C8 N4 C9 105.1(5) . .
C8 N4 Zn3 135.4(5) . .
C9 N4 Zn3 118.6(4) . .
Zn3 O9 Zn2 120.9(2) . 4_676
C10 O8 Zn3 112.7(4) . .
N4 C9 C7 107.2(5) . .
N4 C9 C10 114.4(6) . .
C7 C9 C10 138.4(6) . .
N3 C8 N4 113.6(6) . .
O9 Zn2 O7 106.0(2) 4_575 .
O9 Zn2 N2 122.6(2) 4_575 1_455
O7 Zn2 N2 128.8(2) . 1_455
O9 Zn2 O6 102.2(2) 4_575 .
O7 Zn2 O6 97.83(19) . .
N2 Zn2 O6 87.3(2) 1_455 .
O9 Zn2 O4 93.5(2) 4_575 1_455
O7 Zn2 O4 87.36(18) . 1_455
N2 Zn2 O4 75.57(19) 1_455 1_455
O6 Zn2 O4 161.29(19) . 1_455
O1 Zn1 N3 129.3(2) . .
O1 Zn1 N5 112.5(2) . .
N3 Zn1 N5 115.6(2) . .
O1 Zn1 O3 99.57(19) . .
N3 Zn1 O3 89.2(2) . .
N5 Zn1 O3 97.7(2) . .
O1 Zn1 O5 86.33(18) . .
N3 Zn1 O5 77.0(2) . .
N5 Zn1 O5 92.0(2) . .
O3 Zn1 O5 165.62(19) . .
C6 O6 Zn2 130.4(5) . .
C6 O5 Zn1 114.6(4) . .
C1 O1 Zn1 136.4(4) . .
C3 N2 C4 105.7(5) . .
C3 N2 Zn2 134.7(4) . 1_655
C4 N2 Zn2 119.6(4) . 1_655
C10 O7 Zn2 133.1(4) . .
C5 O3 Zn1 136.6(4) . .
C5 O4 Zn2 114.2(4) . 1_655
C8 N3 C7 105.9(5) . .
C8 N3 Zn1 137.0(4) . .
C7 N3 Zn1 117.1(4) . .
C11 N5 C14 108.4(5) . .
C11 N5 Zn1 113.9(4) . .
C14 N5 Zn1 113.5(5) . .
O5 C6 O6 124.2(6) . .
O5 C6 C7 115.7(5) . .
O6 C6 C7 119.9(6) . .
N3 C7 C9 108.3(5) . .
N3 C7 C6 115.4(5) . .
C9 C7 C6 136.2(6) . .
O3 C5 O4 122.3(6) . .
O3 C5 C4 121.8(6) . .
O4 C5 C4 115.8(6) . .
N2 C4 C2 108.0(5) . .
N2 C4 C5 114.7(6) . .
C2 C4 C5 137.3(6) . .
N5 C11 C12 113.6(6) . .
O8 C10 O7 122.3(6) . .
O8 C10 C9 116.9(6) . .
O7 C10 C9 120.8(6) . .
N2 C3 N1 112.8(6) . .
N5 C14 C13 112.5(7) . .
N6 C12 C11 110.6(7) . .
N6 C13 C14 110.2(7) . .
C12 N6 C13 111.5(6) . .
C1 O2 Zn3 114.1(4) . 2_546
C3 N1 C2 106.2(5) . .
C3 N1 Zn3 136.0(5) . 2_546
C2 N1 Zn3 117.8(4) . 2_546
O2 C1 O1 123.3(6) . .
O2 C1 C2 115.3(6) . .
O1 C1 C2 121.4(6) . .
N1 C2 C4 107.3(5) . .
N1 C2 C1 115.9(6) . .
C4 C2 C1 136.7(6) . .
H3A O3W H3B 109.4 . .

loop_
_geom_bond_atom_site_label_1
_geom_bond_atom_site_label_2
_geom_bond_distance
_geom_bond_site_symmetry_2
Zn3 O9 1.935(5) .
Zn3 N4 1.960(5) .
Zn3 N1 1.967(5) 2_556
Zn3 O2 2.228(5) 2_556
Zn3 O8 2.252(4) .
N4 C8 1.338(8) .
N4 C9 1.374(8) .
O9 Zn2 1.936(5) 4_676
O8 C10 1.240(8) .
C9 C7 1.395(9) .
C9 C10 1.483(8) .
C8 N3 1.322(8) .
Zn2 O9 1.936(5) 4_575
Zn2 O7 1.991(4) .
Zn2 N2 1.998(5) 1_455
Zn2 O6 2.046(5) .
Zn2 O4 2.248(5) 1_455
Zn1 O1 1.967(5) .
Zn1 N3 1.988(5) .
Zn1 N5 2.046(6) .
Zn1 O3 2.064(5) .
Zn1 O5 2.179(4) .
O6 C6 1.251(7) .
O5 C6 1.245(7) .
O1 C1 1.257(7) .
N2 C3 1.320(8) .
N2 C4 1.364(7) .
N2 Zn2 1.998(5) 1_655
O7 C10 1.282(7) .
O3 C5 1.247(8) .
O4 C5 1.264(7) .
O4 Zn2 2.248(4) 1_655
N3 C7 1.353(8) .
N5 C11 1.471(8) .
N5 C14 1.491(9) .
C6 C7 1.477(9) .
C5 C4 1.486(9) .
C4 C2 1.381(9) .
C11 C12 1.488(10) .
C3 N1 1.329(8) .
C14 C13 1.507(12) .
C12 N6 1.459(10) .
C13 N6 1.474(10) .
O2 C1 1.234(8) .
O2 Zn3 2.228(5) 2_546
N1 C2 1.359(8) .
N1 Zn3 1.967(5) 2_546
C1 C2 1.493(8) .
O2W H2B 0.9073 .
O3W H3A 0.8630 .
O3W H3B 0.9009 .
